data_1507210
loop_
_publ_author_name
'Stoimenovski, Jelena'
'Dean, Pamela M.'
'Izgorodina, Ekaterina I.'
'MacFarlane, Douglas R.'

_publ_section_title
;
 Protic pharmaceutical ionic liquids and solids: Aspects of protonics
;
_journal_name_full 'Faraday Discussions'
_journal_page_first 335
_journal_paper_doi 10.1039/c1fd00071c
_journal_volume 154
_journal_year 2012
_chemical_formula_moiety 'C6 H14 N O, C7 H5 O2'
_chemical_formula_sum 'C13 H19 N O3'
_chemical_formula_weight 237.29
_chemical_name_common '1-(2-hydroxyethyl)pyrrolidin-1-ium benzoate'
_chemical_name_systematic
;
1-(2-hydroxyethyl)pyrrolidin-1-ium benzoate
;
_space_group_IT_number 15
_symmetry_cell_setting monoclinic
_symmetry_space_group_name_Hall '-C 2yc'
_symmetry_space_group_name_H-M 'C 1 2/c 1'
_atom_sites_solution_hydrogens geom
_atom_sites_solution_primary direct
_atom_sites_solution_secondary difmap
_audit_creation_method SHELXL-97
_cell_angle_alpha 90.00
_cell_angle_beta 95.28(1)
_cell_angle_gamma 90.00
_cell_formula_units_Z 8
_cell_length_a 19.760(4)
_cell_length_b 11.178(2)
_cell_length_c 11.485(2)
_cell_measurement_reflns_used 1724
_cell_measurement_temperature 123(2)
_cell_measurement_theta_max 20.06
_cell_measurement_theta_min 2.69
_cell_volume 2526.0(8)
_computing_cell_refinement 'Bruker Apex II V 1.0 (Bruker ASX, 2005)'
_computing_data_collection 'Bruker Apex II V 1.0 (Bruker ASX, 2005)'
_computing_data_reduction 'Bruker Apex II V 1.0 (Bruker ASX, 2005)'
_computing_molecular_graphics 'Pov-ray for windows, version 3.1'
_computing_publication_material 'Microsoft Office'
_computing_structure_refinement 'SHELXL-97 (Sheldrick, 1997)'
_computing_structure_solution 'SHELXS-97 (Sheldrick, 1990)'
_diffrn_ambient_temperature 123(2)
_diffrn_measured_fraction_theta_full 0.989
_diffrn_measured_fraction_theta_max 0.989
_diffrn_measurement_device_type 'Bruker X8 APEX KAPPA CCD'
_diffrn_measurement_method '0.5 deg frames in phi and omega'
_diffrn_radiation_monochromator graphite
_diffrn_radiation_source 'fine-focus sealed tube'
_diffrn_radiation_type MoK\a
_diffrn_radiation_wavelength 0.71073
_diffrn_reflns_av_R_equivalents 0.0661
_diffrn_reflns_av_sigmaI/netI 0.0682
_diffrn_reflns_limit_h_max 26
_diffrn_reflns_limit_h_min -24
_diffrn_reflns_limit_k_max 14
_diffrn_reflns_limit_k_min -14
_diffrn_reflns_limit_l_max 15
_diffrn_reflns_limit_l_min -13
_diffrn_reflns_number 16525
_diffrn_reflns_theta_full 28.45
_diffrn_reflns_theta_max 28.45
_diffrn_reflns_theta_min 2.69
_diffrn_standards_number 0
_exptl_absorpt_coefficient_mu 0.088
_exptl_absorpt_correction_T_max 0.9826
_exptl_absorpt_correction_T_min 0.9826
_exptl_absorpt_correction_type multi-scan
_exptl_absorpt_process_details 'sadabs (Bruker AXS, 2005)'
_exptl_crystal_colour yellow
_exptl_crystal_density_diffrn 1.248
_exptl_crystal_density_method 'not measured'
_exptl_crystal_description anhedral
_exptl_crystal_F_000 1024
_exptl_crystal_size_max 0.20
_exptl_crystal_size_mid 0.20
_exptl_crystal_size_min 0.20
_refine_diff_density_max 0.197
_refine_diff_density_min -0.195
_refine_diff_density_rms 0.044
_refine_ls_extinction_method none
_refine_ls_goodness_of_fit_ref 0.999
_refine_ls_hydrogen_treatment mixed
_refine_ls_matrix_type full
_refine_ls_number_parameters 158
_refine_ls_number_reflns 3152
_refine_ls_number_restraints 0
_refine_ls_restrained_S_all 0.999
_refine_ls_R_factor_all 0.1095
_refine_ls_R_factor_gt 0.0494
_refine_ls_shift/su_max 0.000
_refine_ls_shift/su_mean 0.000
_refine_ls_structure_factor_coef Fsqd
_refine_ls_weighting_details 'calc w=1/[\s^2^(Fo^2^)+(0.0570P)^2^+0.0000P] where P=(Fo^2^+2Fc^2^)/3'
_refine_ls_weighting_scheme calc
_refine_ls_wR_factor_gt 0.1098
_refine_ls_wR_factor_ref 0.1312
_reflns_number_gt 1676
_reflns_number_total 3152
_reflns_threshold_expression >2sigma(I)
_cod_data_source_file c1fd00071c.txt
_cod_data_source_block pyrmon
_cod_depositor_comments
;
The following automatic conversions were performed:

'_symmetry_cell_setting' value 'Monoclinic' changed to 'monoclinic'
according to /home/saulius/struct/CIF-dictionaries/cif_core.dic
dictionary named 'cif_core.dic' version 2.4.1 from 2010-06-29.

Automatic conversion script
Id: cif_fix_values 1715 2011-07-08 13:25:40Z adriana 
;
_cod_original_cell_volume 2525.9(7)
_cod_original_sg_symbol_Hall ' -C 2yc'
_cod_original_sg_symbol_H-M 'C2/c '
_cod_database_code 1507210

loop_
_symmetry_equiv_pos_as_xyz
'x, y, z'
'-x, y, -z+1/2'
'x+1/2, y+1/2, z'
'-x+1/2, y+1/2, -z+1/2'
'-x, -y, -z'
'x, -y, z-1/2'
'-x+1/2, -y+1/2, -z'
'x+1/2, -y+1/2, z-1/2'

loop_
_atom_site_label
_atom_site_type_symbol
_atom_site_fract_x
_atom_site_fract_y
_atom_site_fract_z
_atom_site_U_iso_or_equiv
_atom_site_adp_type
_atom_site_occupancy
_atom_site_symmetry_multiplicity
_atom_site_calc_flag
_atom_site_refinement_flags
O2A O 0.15506(6) 0.23557(10) 0.79772(10) 0.0411(3) Uani 1 1 d .
O1A O 0.22717(6) 0.28472(10) 0.66732(10) 0.0436(3) Uani 1 1 d .
O1 O 0.18219(6) -0.20488(10) 0.64121(11) 0.0491(4) Uani 1 1 d .
N1 N 0.30678(6) -0.06656(11) 0.58757(11) 0.0335(3) Uani 1 1 d .
C2A C 0.11844(8) 0.21267(13) 0.59740(14) 0.0336(4) Uani 1 1 d .
C3A C 0.13424(9) 0.20345(13) 0.48291(14) 0.0369(4) Uani 1 1 d .
H3AA H 0.1794 0.2181 0.4643 0.044 Uiso 1 1 calc R
C1A C 0.17097(8) 0.24600(13) 0.69441(15) 0.0339(4) Uani 1 1 d .
C4 C 0.31957(8) 0.02385(15) 0.68317(13) 0.0381(4) Uani 1 1 d .
H4A H 0.2964 0.0011 0.7527 0.046 Uiso 1 1 calc R
H4B H 0.3037 0.1042 0.6565 0.046 Uiso 1 1 calc R
C3 C 0.39607(9) 0.02180(16) 0.71020(15) 0.0441(5) Uani 1 1 d .
H3A H 0.4095 -0.0376 0.7719 0.053 Uiso 1 1 calc R
H3B H 0.4131 0.1015 0.7366 0.053 Uiso 1 1 calc R
C1 C 0.36295(8) -0.04432(15) 0.51128(14) 0.0425(5) Uani 1 1 d .
H1B H 0.3512 0.0226 0.4566 0.051 Uiso 1 1 calc R
H1A H 0.3719 -0.1167 0.4655 0.051 Uiso 1 1 calc R
C5 C 0.23817(8) -0.06143(16) 0.52255(15) 0.0444(5) Uani 1 1 d .
H5A H 0.2359 -0.1208 0.4583 0.053 Uiso 1 1 calc R
H5B H 0.2314 0.0189 0.4870 0.053 Uiso 1 1 calc R
C6 C 0.18158(9) -0.08598(15) 0.59860(17) 0.0491(5) Uani 1 1 d .
H6B H 0.1856 -0.0301 0.6657 0.059 Uiso 1 1 calc R
H6A H 0.1375 -0.0705 0.5530 0.059 Uiso 1 1 calc R
C7A C 0.05275(10) 0.19311(19) 0.62217(18) 0.0602(6) Uani 1 1 d .
H7AA H 0.0417 0.1983 0.7008 0.072 Uiso 1 1 calc R
C2 C 0.42412(9) -0.01300(17) 0.59498(16) 0.0503(5) Uani 1 1 d .
H2B H 0.4495 0.0546 0.5642 0.060 Uiso 1 1 calc R
H2A H 0.4550 -0.0825 0.6066 0.060 Uiso 1 1 calc R
C4A C 0.08440(10) 0.17298(17) 0.39560(16) 0.0551(5) Uani 1 1 d .
H4AA H 0.0955 0.1646 0.3173 0.066 Uiso 1 1 calc R
C5A C 0.01867(12) 0.1548(2) 0.42230(19) 0.0827(8) Uani 1 1 d .
H5AA H -0.0157 0.1343 0.3622 0.099 Uiso 1 1 calc R
C6A C 0.00273(11) 0.1662(2) 0.5349(2) 0.0890(9) Uani 1 1 d .
H6AA H -0.0428 0.1555 0.5530 0.107 Uiso 1 1 calc R
H1N H 0.3157 -0.1522 0.6248 0.063(5) Uiso 1 1 d R
H1O H 0.2152 -0.2079 0.7106 0.085(8) Uiso 1 1 d R

loop_
_atom_site_aniso_label
_atom_site_aniso_U_11
_atom_site_aniso_U_22
_atom_site_aniso_U_33
_atom_site_aniso_U_23
_atom_site_aniso_U_13
_atom_site_aniso_U_12
O2A 0.0480(8) 0.0454(7) 0.0309(7) -0.0030(5) 0.0080(6) -0.0095(5)
O1A 0.0327(7) 0.0558(8) 0.0433(7) -0.0049(6) 0.0087(6) -0.0059(5)
O1 0.0459(8) 0.0452(7) 0.0548(9) 0.0049(6) -0.0022(7) -0.0076(6)
N1 0.0362(8) 0.0359(8) 0.0284(7) 0.0008(6) 0.0026(6) 0.0016(6)
C2A 0.0321(10) 0.0362(9) 0.0330(10) -0.0036(7) 0.0062(8) -0.0005(7)
C3A 0.0407(10) 0.0343(9) 0.0364(10) 0.0006(7) 0.0070(8) -0.0007(7)
C1A 0.0347(10) 0.0297(8) 0.0381(10) -0.0026(7) 0.0079(8) 0.0014(7)
C4 0.0439(11) 0.0393(9) 0.0320(9) -0.0031(7) 0.0079(8) -0.0014(8)
C3 0.0423(11) 0.0507(10) 0.0395(10) -0.0010(8) 0.0051(8) -0.0091(8)
C1 0.0503(11) 0.0466(10) 0.0328(10) 0.0002(8) 0.0155(9) -0.0010(8)
C5 0.0419(11) 0.0454(10) 0.0437(10) 0.0055(8) -0.0088(9) 0.0008(8)
C6 0.0371(10) 0.0484(11) 0.0599(12) 0.0072(9) -0.0057(9) -0.0010(8)
C7A 0.0405(12) 0.0999(17) 0.0417(12) -0.0145(11) 0.0128(10) -0.0159(11)
C2 0.0441(11) 0.0605(12) 0.0481(11) 0.0010(9) 0.0141(9) -0.0024(9)
C4A 0.0642(14) 0.0672(13) 0.0341(11) -0.0032(9) 0.0060(10) -0.0101(11)
C5A 0.0608(16) 0.138(2) 0.0480(14) -0.0109(14) -0.0046(12) -0.0356(15)
C6A 0.0443(13) 0.165(3) 0.0579(15) -0.0200(16) 0.0055(12) -0.0396(15)

loop_
_atom_type_symbol
_atom_type_description
_atom_type_scat_dispersion_real
_atom_type_scat_dispersion_imag
_atom_type_scat_source
C C 0.0033 0.0016 'International Tables Vol C Tables 4.2.6.8 and 6.1.1.4'
H H 0.0000 0.0000 'International Tables Vol C Tables 4.2.6.8 and 6.1.1.4'
N N 0.0061 0.0033 'International Tables Vol C Tables 4.2.6.8 and 6.1.1.4'
O O 0.0106 0.0060 'International Tables Vol C Tables 4.2.6.8 and 6.1.1.4'

loop_
_geom_angle_atom_site_label_1
_geom_angle_atom_site_label_2
_geom_angle_atom_site_label_3
_geom_angle
C6 O1 H1O 107.2
C5 N1 C4 115.27(12)
C5 N1 C1 112.98(12)
C4 N1 C1 103.48(12)
C5 N1 H1N 110.4
C4 N1 H1N 107.7
C1 N1 H1N 106.4
C7A C2A C3A 119.08(16)
C7A C2A C1A 119.31(16)
C3A C2A C1A 121.60(15)
C4A C3A C2A 120.01(16)
C4A C3A H3AA 120.0
C2A C3A H3AA 120.0
O1A C1A O2A 124.56(16)
O1A C1A C2A 117.96(15)
O2A C1A C2A 117.47(14)
N1 C4 C3 103.77(13)
N1 C4 H4A 111.0
C3 C4 H4A 111.0
N1 C4 H4B 111.0
C3 C4 H4B 111.0
H4A C4 H4B 109.0
C4 C3 C2 105.10(13)
C4 C3 H3A 110.7
C2 C3 H3A 110.7
C4 C3 H3B 110.7
C2 C3 H3B 110.7
H3A C3 H3B 108.8
N1 C1 C2 104.97(12)
N1 C1 H1B 110.8
C2 C1 H1B 110.8
N1 C1 H1A 110.8
C2 C1 H1A 110.8
H1B C1 H1A 108.8
N1 C5 C6 113.13(13)
N1 C5 H5A 109.0
C6 C5 H5A 109.0
N1 C5 H5B 109.0
C6 C5 H5B 109.0
H5A C5 H5B 107.8
O1 C6 C5 112.85(14)
O1 C6 H6B 109.0
C5 C6 H6B 109.0
O1 C6 H6A 109.0
C5 C6 H6A 109.0
H6B C6 H6A 107.8
C2A C7A C6A 120.95(18)
C2A C7A H7AA 119.5
C6A C7A H7AA 119.5
C1 C2 C3 106.02(14)
C1 C2 H2B 110.5
C3 C2 H2B 110.5
C1 C2 H2A 110.5
C3 C2 H2A 110.5
H2B C2 H2A 108.7
C5A C4A C3A 119.91(18)
C5A C4A H4AA 120.0
C3A C4A H4AA 120.0
C6A C5A C4A 120.1(2)
C6A C5A H5AA 119.9
C4A C5A H5AA 119.9
C5A C6A C7A 119.9(2)
C5A C6A H6AA 120.1
C7A C6A H6AA 120.1

loop_
_geom_bond_atom_site_label_1
_geom_bond_atom_site_label_2
_geom_bond_distance
O2A C1A 1.2605(19)
O1A C1A 1.2573(19)
O1 C6 1.4159(19)
O1 H1O 0.9834
N1 C5 1.4876(19)
N1 C4 1.4965(19)
N1 C1 1.497(2)
N1 H1N 1.0568
C2A C7A 1.372(2)
C2A C3A 1.383(2)
C2A C1A 1.498(2)
C3A C4A 1.382(2)
C3A H3AA 0.9500
C4 C3 1.515(2)
C4 H4A 0.9900
C4 H4B 0.9900
C3 C2 1.531(2)
C3 H3A 0.9900
C3 H3B 0.9900
C1 C2 1.515(2)
C1 H1B 0.9900
C1 H1A 0.9900
C5 C6 1.506(2)
C5 H5A 0.9900
C5 H5B 0.9900
C6 H6B 0.9900
C6 H6A 0.9900
C7A C6A 1.375(3)
C7A H7AA 0.9500
C2 H2B 0.9900
C2 H2A 0.9900
C4A C5A 1.377(3)
C4A H4AA 0.9500
C5A C6A 1.365(3)
C5A H5AA 0.9500
C6A H6AA 0.9500

loop_
_geom_hbond_atom_site_label_D
_geom_hbond_atom_site_label_H
_geom_hbond_atom_site_label_A
_geom_hbond_distance_DH
_geom_hbond_distance_HA
_geom_hbond_distance_DA
_geom_hbond_angle_DHA
_geom_hbond_site_symmetry_A
_geom_hbond_publ_flag
N1 H1N O2A 1.06 1.61 2.6483(18) 165 6_546 y
O1 H1O O1A 0.98 1.72 2.7078(18) 179 6_546 y
C3A H3AA O1A 0.95 2.49 3.371(2) 154 7_556 y
C1 H1A O1 0.99 2.53 3.382(2) 145 7_546 y
C4 H4B O1A 0.99 2.53 3.436(2) 152 ? y

loop_
_geom_torsion_atom_site_label_1
_geom_torsion_atom_site_label_2
_geom_torsion_atom_site_label_3
_geom_torsion_atom_site_label_4
_geom_torsion
C7A C2A C3A C4A -1.1(2)
C1A C2A C3A C4A -179.73(15)
C7A C2A C1A O1A -167.12(16)
C3A C2A C1A O1A 11.5(2)
C7A C2A C1A O2A 11.4(2)
C3A C2A C1A O2A -169.93(14)
C5 N1 C4 C3 -164.87(13)
C1 N1 C4 C3 -41.02(15)
N1 C4 C3 C2 29.34(17)
C5 N1 C1 C2 162.06(14)
C4 N1 C1 C2 36.73(16)
C4 N1 C5 C6 -62.36(18)
C1 N1 C5 C6 178.95(13)
N1 C5 C6 O1 -66.29(19)
C3A C2A C7A C6A -0.8(3)
C1A C2A C7A C6A 177.88(19)
N1 C1 C2 C3 -18.24(18)
C4 C3 C2 C1 -6.84(19)
C2A C3A C4A C5A 1.7(3)
C3A C4A C5A C6A -0.4(4)
C4A C5A C6A C7A -1.5(4)
C2A C7A C6A C5A 2.1(4)

loop_
_cod_related_entry_id
_cod_related_entry_code
_cod_related_entry_database
1 30651812 ChemSpider
